data_4303566
loop_
_publ_author_name
'Kuppuswamy Arumugam'
'Mohamed C. Shaw'
'P. Chandrasekaran'
'Dino Villagr\'an'
'Thomas G. Gray'
'Joel T. Mague'
'James P. Donahue'

_publ_contact_author 'James P. Donahue'
_publ_contact_author_address
;
   James P. Donahue
   Department of Chemistry
   Tulane University
   Percival Stern Hall, Room 2015
   6400 Freret Street
   New Orleans, Louisiana 70118-5698
;
_publ_contact_author_email donahue@tulane.edu
_publ_section_title
;
Synthesis, Structures, and Properties of 1,2,4,5-Benzenetetrathiolate
Linked Group 10 Metal Complexes
;
_journal_name_full 'Inorganic Chemistry'
_journal_page_first 10591
_journal_page_last 10607
_journal_paper_doi 10.1021/ic901257s
_journal_volume 48
_journal_year 2009
_chemical_formula_sum 'C26 H22 Br2 Ni P2'
_chemical_formula_weight 614.91
_chemical_name_systematic
; 
 ? 
;
_space_group_IT_number 14
_symmetry_cell_setting monoclinic
_symmetry_space_group_name_Hall '-P 2yn'
_symmetry_space_group_name_H-M 'P 1 21/n 1'
_atom_sites_solution_hydrogens geom
_atom_sites_solution_primary direct
_atom_sites_solution_secondary difmap
_audit_creation_method SHELXL-97
_cell_angle_alpha 90.00
_cell_angle_beta 91.099(4)
_cell_angle_gamma 90.00
_cell_formula_units_Z 4
_cell_length_a 8.265(2)
_cell_length_b 14.609(4)
_cell_length_c 20.004(5)
_cell_measurement_reflns_used 7749
_cell_measurement_temperature 100(2)
_cell_measurement_theta_max 28.2435
_cell_measurement_theta_min 2.4725
_cell_volume 2414.9(11)
_computing_cell_refinement 'Bruker SMART (Bruker-AXS, 2000)'
_computing_data_collection 'Bruker SMART (Bruker-AXS, 2000)'
_computing_data_reduction 'Bruker SAINT+ (Bruker-AXS, 2004)'
_computing_molecular_graphics 'Bruker SHELXTL (Bruker-AXS, 2000a)'
_computing_publication_material 'Bruker SHELXTL (Bruker-AXS, 2000a)'
_computing_structure_refinement 'SHELXL-97 (Sheldrick, 1997)'
_computing_structure_solution 'SHELXS-97 (Sheldrick, 1990)'
_diffrn_ambient_temperature 100(2)
_diffrn_measured_fraction_theta_full 1.000
_diffrn_measured_fraction_theta_max 0.957
_diffrn_measurement_device_type 'Bruker-AXS SMART APEX'
_diffrn_measurement_method 'phi and omega scans'
_diffrn_radiation_monochromator graphite
_diffrn_radiation_source 'fine-focus sealed tube'
_diffrn_radiation_type MoK\a
_diffrn_radiation_wavelength 0.71073
_diffrn_reflns_av_R_equivalents 0.0502
_diffrn_reflns_av_sigmaI/netI 0.0543
_diffrn_reflns_limit_h_max 10
_diffrn_reflns_limit_h_min -10
_diffrn_reflns_limit_k_max 19
_diffrn_reflns_limit_k_min -19
_diffrn_reflns_limit_l_max 25
_diffrn_reflns_limit_l_min -26
_diffrn_reflns_number 21016
_diffrn_reflns_theta_full 25.00
_diffrn_reflns_theta_max 28.23
_diffrn_reflns_theta_min 1.73
_exptl_absorpt_coefficient_mu 4.257
_exptl_absorpt_correction_T_max 0.9193
_exptl_absorpt_correction_T_min 0.5080
_exptl_absorpt_correction_type multi-scan
_exptl_absorpt_process_details 'SADABS (Sheldrick, 2002)'
_exptl_crystal_colour orange
_exptl_crystal_density_diffrn 1.691
_exptl_crystal_density_method 'not measured'
_exptl_crystal_description plate
_exptl_crystal_F_000 1224
_exptl_crystal_size_max 0.18
_exptl_crystal_size_mid 0.16
_exptl_crystal_size_min 0.02
_refine_diff_density_max 1.321
_refine_diff_density_min -0.746
_refine_diff_density_rms 0.146
_refine_ls_extinction_method none
_refine_ls_goodness_of_fit_ref 1.163
_refine_ls_hydrogen_treatment constr
_refine_ls_matrix_type full
_refine_ls_number_parameters 290
_refine_ls_number_reflns 5699
_refine_ls_number_restraints 0
_refine_ls_restrained_S_all 1.163
_refine_ls_R_factor_all 0.0965
_refine_ls_R_factor_gt 0.0699
_refine_ls_shift/su_max 0.000
_refine_ls_shift/su_mean 0.000
_refine_ls_structure_factor_coef Fsqd
_refine_ls_weighting_details 'calc w=1/[\s^2^(Fo^2^)+(0.0554P)^2^+10.3713P] where P=(Fo^2^+2Fc^2^)/3'
_refine_ls_weighting_scheme calc
_refine_ls_wR_factor_gt 0.1487
_refine_ls_wR_factor_ref 0.1581
_reflns_number_gt 4218
_reflns_number_total 5699
_reflns_threshold_expression >2\s(I)
_cod_data_source_file ic901257s_si_001_01.cif
_cod_data_source_block jpd98
_cod_original_cell_volume 2414.9(10)
_cod_database_code 4303566

loop_
_symmetry_equiv_pos_as_xyz
'x, y, z'
'-x+1/2, y+1/2, -z+1/2'
'-x, -y, -z'
'x-1/2, -y-1/2, z-1/2'

loop_
_atom_site_label
_atom_site_type_symbol
_atom_site_fract_x
_atom_site_fract_y
_atom_site_fract_z
_atom_site_U_iso_or_equiv
_atom_site_adp_type
_atom_site_occupancy
_atom_site_symmetry_multiplicity
_atom_site_calc_flag
_atom_site_refinement_flags
_atom_site_disorder_assembly
_atom_site_disorder_group
Ni1A Ni 0.29945(10) 0.18986(6) 0.16943(4) 0.0236(2) Uani 0.9414(10) 1 d P A 1
Br1A Br 0.45431(8) 0.15612(5) 0.26580(3) 0.03014(18) Uani 0.9414(10) 1 d P A 1
Br2A Br 0.51696(8) 0.18452(5) 0.09692(3) 0.0353(2) Uani 0.9414(10) 1 d P A 1
P1 P 0.0837(2) 0.18658(11) 0.22839(7) 0.0252(3) Uani 1 1 d . A 1
P2 P 0.1477(2) 0.23186(12) 0.08600(8) 0.0286(4) Uani 1 1 d . A 1
C1 C -0.0885(9) 0.2164(5) 0.1758(3) 0.0286(16) Uani 1 1 d . A 1
H1 H -0.1950 0.2177 0.1928 0.034 Uiso 1 1 calc R A 1
C2 C -0.0597(8) 0.2367(5) 0.1121(3) 0.0328(15) Uani 1 1 d . A 1
H2 H -0.1449 0.2529 0.0819 0.039 Uiso 1 1 calc R A 1
C3 C 0.0706(8) 0.2655(4) 0.2983(3) 0.0268(13) Uani 1 1 d . A 1
C4 C 0.1167(8) 0.2366(5) 0.3628(3) 0.0324(15) Uani 1 1 d . A 1
H4 H 0.1551 0.1760 0.3696 0.039 Uiso 1 1 calc R A 1
C5 C 0.1066(9) 0.2957(5) 0.4165(3) 0.0387(17) Uani 1 1 d . A 1
H5 H 0.1382 0.2763 0.4601 0.046 Uiso 1 1 calc R A 1
C6 C 0.0493(8) 0.3842(5) 0.4056(4) 0.0384(17) Uani 1 1 d . A 1
H6 H 0.0407 0.4249 0.4423 0.046 Uiso 1 1 calc R A 1
C7 C 0.0050(9) 0.4136(5) 0.3427(4) 0.0408(17) Uani 1 1 d . A 1
H7 H -0.0321 0.4745 0.3361 0.049 Uiso 1 1 calc R A 1
C8 C 0.0143(9) 0.3543(5) 0.2888(3) 0.0360(16) Uani 1 1 d . A 1
H8 H -0.0178 0.3744 0.2454 0.043 Uiso 1 1 calc R A 1
C9 C 0.0295(8) 0.0748(4) 0.2610(3) 0.0274(13) Uani 1 1 d . A 1
C10 C 0.1252(8) -0.0012(5) 0.2510(3) 0.0322(14) Uani 1 1 d . A 1
H10 H 0.2252 0.0043 0.2287 0.039 Uiso 1 1 calc R A 1
C11 C 0.0733(9) -0.0859(5) 0.2739(4) 0.0433(18) Uani 1 1 d . A 1
H11 H 0.1393 -0.1384 0.2683 0.052 Uiso 1 1 calc R A 1
C12 C -0.0733(11) -0.0937(5) 0.3046(4) 0.050(2) Uani 1 1 d . A 1
H12 H -0.1072 -0.1519 0.3203 0.060 Uiso 1 1 calc R A 1
C13 C -0.1714(10) -0.0191(6) 0.3131(4) 0.053(2) Uani 1 1 d . A 1
H13 H -0.2739 -0.0258 0.3332 0.063 Uiso 1 1 calc R A 1
C14 C -0.1200(9) 0.0662(5) 0.2919(4) 0.0391(16) Uani 1 1 d . A 1
H14 H -0.1860 0.1185 0.2984 0.047 Uiso 1 1 calc R A 1
C15 C 0.1883(8) 0.3474(5) 0.0573(3) 0.0322(14) Uani 1 1 d . A 1
C16 C 0.1196(9) 0.4218(5) 0.0905(3) 0.0375(16) Uani 1 1 d . A 1
H16 H 0.0508 0.4111 0.1273 0.045 Uiso 1 1 calc R A 1
C17 C 0.1506(10) 0.5105(5) 0.0706(4) 0.0462(19) Uani 1 1 d . A 1
H17 H 0.1037 0.5605 0.0937 0.055 Uiso 1 1 calc R A 1
C18 C 0.2486(10) 0.5263(6) 0.0177(4) 0.051(2) Uani 1 1 d . A 1
H18 H 0.2700 0.5873 0.0041 0.062 Uiso 1 1 calc R A 1
C19 C 0.3185(10) 0.4523(6) -0.0169(4) 0.049(2) Uani 1 1 d . A 1
H19 H 0.3854 0.4636 -0.0541 0.059 Uiso 1 1 calc R A 1
C20 C 0.2892(9) 0.3632(5) 0.0035(4) 0.0426(18) Uani 1 1 d . A 1
H20 H 0.3377 0.3133 -0.0190 0.051 Uiso 1 1 calc R A 1
C21 C 0.1407(8) 0.1604(5) 0.0125(3) 0.0303(14) Uani 1 1 d . A 1
C22 C 0.1966(8) 0.0698(4) 0.0154(3) 0.0303(14) Uani 1 1 d . A 1
H22 H 0.2430 0.0470 0.0559 0.036 Uiso 1 1 calc R A 1
C23 C 0.1852(8) 0.0135(5) -0.0397(3) 0.0341(15) Uani 1 1 d . A 1
H23 H 0.2254 -0.0474 -0.0375 0.041 Uiso 1 1 calc R A 1
C24 C 0.1140(9) 0.0465(5) -0.0987(3) 0.0404(17) Uani 1 1 d . A 1
H24 H 0.1062 0.0081 -0.1369 0.048 Uiso 1 1 calc R A 1
C25 C 0.0555(10) 0.1339(5) -0.1017(3) 0.0414(17) Uani 1 1 d . A 1
H25 H 0.0076 0.1559 -0.1421 0.050 Uiso 1 1 calc R A 1
C26 C 0.0654(9) 0.1906(5) -0.0466(3) 0.0386(16) Uani 1 1 d . A 1
H26 H 0.0208 0.2504 -0.0489 0.046 Uiso 1 1 calc R A 1
Ni1B Ni -0.111(2) 0.2026(13) 0.1524(9) 0.0236(2) Uani 0.0586(10) 1 d P A 2
Br2B Br -0.2802(13) 0.2524(9) 0.0677(5) 0.0353(2) Uani 0.0586(10) 1 d P A 2
Br1B Br -0.3236(13) 0.1623(8) 0.2237(5) 0.03014(18) Uani 0.0586(10) 1 d P A 2

loop_
_atom_site_aniso_label
_atom_site_aniso_U_11
_atom_site_aniso_U_22
_atom_site_aniso_U_33
_atom_site_aniso_U_23
_atom_site_aniso_U_13
_atom_site_aniso_U_12
Ni1A 0.0254(4) 0.0265(4) 0.0190(4) -0.0024(3) 0.0026(3) 0.0052(3)
Br1A 0.0323(4) 0.0324(4) 0.0257(3) 0.0011(3) -0.0017(3) 0.0057(3)
Br2A 0.0284(4) 0.0518(5) 0.0259(3) -0.0064(3) 0.0061(3) 0.0036(3)
P1 0.0312(8) 0.0249(8) 0.0196(7) -0.0031(6) 0.0018(6) 0.0071(6)
P2 0.0352(9) 0.0312(9) 0.0196(8) -0.0022(6) 0.0020(7) 0.0060(7)
C1 0.032(4) 0.030(4) 0.024(4) 0.001(3) 0.004(3) 0.003(3)
C2 0.033(3) 0.033(4) 0.033(4) -0.001(3) 0.000(3) 0.006(3)
C3 0.032(3) 0.025(3) 0.023(3) -0.005(2) 0.010(3) 0.000(3)
C4 0.037(4) 0.035(4) 0.026(3) -0.002(3) 0.009(3) 0.002(3)
C5 0.041(4) 0.048(4) 0.027(3) -0.009(3) 0.006(3) -0.001(3)
C6 0.034(4) 0.047(4) 0.035(4) -0.017(3) 0.015(3) -0.008(3)
C7 0.048(4) 0.024(3) 0.051(4) -0.007(3) 0.021(4) 0.000(3)
C8 0.046(4) 0.030(4) 0.032(3) 0.001(3) 0.014(3) 0.004(3)
C9 0.033(3) 0.024(3) 0.025(3) -0.007(2) 0.001(3) -0.002(3)
C10 0.033(3) 0.033(4) 0.031(3) -0.003(3) -0.007(3) -0.002(3)
C11 0.048(4) 0.032(4) 0.049(4) -0.006(3) -0.014(4) 0.004(3)
C12 0.062(5) 0.029(4) 0.059(5) 0.009(4) -0.009(4) -0.014(4)
C13 0.054(5) 0.044(5) 0.060(5) -0.009(4) 0.020(4) -0.020(4)
C14 0.043(4) 0.031(4) 0.044(4) -0.006(3) 0.014(3) -0.004(3)
C15 0.041(4) 0.035(3) 0.020(3) -0.001(3) -0.007(3) -0.005(3)
C16 0.050(4) 0.035(4) 0.028(3) -0.001(3) 0.002(3) 0.003(3)
C17 0.061(5) 0.037(4) 0.041(4) -0.007(3) -0.002(4) 0.007(4)
C18 0.064(5) 0.038(4) 0.052(5) 0.005(4) -0.013(4) -0.012(4)
C19 0.060(5) 0.048(5) 0.040(4) -0.007(4) 0.004(4) -0.016(4)
C20 0.051(5) 0.043(4) 0.034(4) -0.003(3) 0.004(3) -0.006(4)
C21 0.030(3) 0.038(4) 0.022(3) -0.007(3) 0.000(3) 0.000(3)
C22 0.028(3) 0.031(3) 0.031(3) -0.001(3) 0.003(3) -0.001(3)
C23 0.028(3) 0.033(4) 0.041(4) -0.009(3) 0.007(3) -0.001(3)
C24 0.039(4) 0.050(5) 0.033(4) -0.015(3) 0.006(3) -0.007(3)
C25 0.053(5) 0.045(4) 0.025(3) -0.006(3) 0.001(3) 0.000(4)
C26 0.055(5) 0.036(4) 0.025(3) -0.002(3) -0.004(3) 0.008(3)
Ni1B 0.0254(4) 0.0265(4) 0.0190(4) -0.0024(3) 0.0026(3) 0.0052(3)
Br2B 0.0284(4) 0.0518(5) 0.0259(3) -0.0064(3) 0.0061(3) 0.0036(3)
Br1B 0.0323(4) 0.0324(4) 0.0257(3) 0.0011(3) -0.0017(3) 0.0057(3)

loop_
_atom_type_symbol
_atom_type_description
_atom_type_scat_dispersion_real
_atom_type_scat_dispersion_imag
_atom_type_scat_source
C C 0.0033 0.0016 'International Tables Vol C Tables 4.2.6.8 and 6.1.1.4'
H H 0.0000 0.0000 'International Tables Vol C Tables 4.2.6.8 and 6.1.1.4'
P P 0.1023 0.0942 'International Tables Vol C Tables 4.2.6.8 and 6.1.1.4'
Ni Ni 0.3393 1.1124 'International Tables Vol C Tables 4.2.6.8 and 6.1.1.4'
Br Br -0.2901 2.4595 'International Tables Vol C Tables 4.2.6.8 and 6.1.1.4'

loop_
_geom_angle_atom_site_label_1
_geom_angle_atom_site_label_2
_geom_angle_atom_site_label_3
_geom_angle
_geom_angle_site_symmetry_1
_geom_angle_site_symmetry_3
_geom_angle_publ_flag
P1 Ni1A P2 87.41(7) . . ?
P1 Ni1A Br2A 173.80(6) . . ?
P2 Ni1A Br2A 88.41(6) . . ?
P1 Ni1A Br1A 89.41(6) . . ?
P2 Ni1A Br1A 174.50(6) . . ?
Br2A Ni1A Br1A 95.11(4) . . ?
C1 P1 C3 103.7(3) . . ?
C1 P1 C9 103.2(3) . . ?
C3 P1 C9 106.0(3) . . ?
C1 P1 Ni1A 109.0(2) . . ?
C3 P1 Ni1A 117.9(2) . . ?
C9 P1 Ni1A 115.4(2) . . ?
C21 P2 C2 104.1(3) . . ?
C21 P2 C15 106.5(3) . . ?
C2 P2 C15 103.8(3) . . ?
C21 P2 Ni1A 118.4(2) . . ?
C2 P2 Ni1A 109.2(2) . . ?
C15 P2 Ni1A 113.6(2) . . ?
C2 C1 P1 117.2(6) . . ?
C1 C2 P2 117.1(5) . . ?
C8 C3 C4 119.3(6) . . ?
C8 C3 P1 120.8(5) . . ?
C4 C3 P1 119.9(5) . . ?
C5 C4 C3 120.6(6) . . ?
C4 C5 C6 118.9(7) . . ?
C7 C6 C5 121.2(6) . . ?
C6 C7 C8 120.0(7) . . ?
C7 C8 C3 120.1(7) . . ?
C10 C9 C14 120.4(6) . . ?
C10 C9 P1 121.6(5) . . ?
C14 C9 P1 117.8(5) . . ?
C9 C10 C11 119.1(6) . . ?
C12 C11 C10 120.2(7) . . ?
C13 C12 C11 121.2(7) . . ?
C12 C13 C14 119.4(7) . . ?
C13 C14 C9 119.7(7) . . ?
C20 C15 C16 119.5(6) . . ?
C20 C15 P2 121.1(5) . . ?
C16 C15 P2 119.5(5) . . ?
C17 C16 C15 120.8(7) . . ?
C18 C17 C16 119.9(7) . . ?
C17 C18 C19 120.4(7) . . ?
C20 C19 C18 119.9(7) . . ?
C19 C20 C15 119.6(7) . . ?
C26 C21 C22 118.2(6) . . ?
C26 C21 P2 121.0(5) . . ?
C22 C21 P2 120.5(5) . . ?
C23 C22 C21 120.9(6) . . ?
C22 C23 C24 119.5(6) . . ?
C25 C24 C23 120.2(6) . . ?
C24 C25 C26 120.7(7) . . ?
C25 C26 C21 120.4(7) . . ?
Br2B Ni1B Br1B 94.2(7) . . ?

loop_
_geom_bond_atom_site_label_1
_geom_bond_atom_site_label_2
_geom_bond_distance
_geom_bond_site_symmetry_2
_geom_bond_publ_flag
Ni1A P1 2.1574(18) . ?
Ni1A P2 2.1575(19) . ?
Ni1A Br2A 2.3327(11) . ?
Ni1A Br1A 2.3459(11) . ?
P1 C1 1.806(7) . ?
P1 C3 1.816(6) . ?
P1 C9 1.818(6) . ?
P2 C21 1.803(6) . ?
P2 C2 1.803(7) . ?
P2 C15 1.816(7) . ?
C1 C2 1.333(10) . ?
C3 C8 1.391(9) . ?
C3 C4 1.403(9) . ?
C4 C5 1.382(9) . ?
C5 C6 1.392(11) . ?
C6 C7 1.373(10) . ?
C7 C8 1.385(9) . ?
C9 C10 1.381(9) . ?
C9 C14 1.397(9) . ?
C10 C11 1.390(10) . ?
C11 C12 1.374(11) . ?
C12 C13 1.372(12) . ?
C13 C14 1.385(10) . ?
C15 C20 1.393(10) . ?
C15 C16 1.401(9) . ?
C16 C17 1.382(10) . ?
C17 C18 1.364(11) . ?
C18 C19 1.413(12) . ?
C19 C20 1.387(11) . ?
C21 C26 1.398(9) . ?
C21 C22 1.403(9) . ?
C22 C23 1.377(9) . ?
C23 C24 1.395(10) . ?
C24 C25 1.366(11) . ?
C25 C26 1.379(9) . ?
Ni1B Br2B 2.30(2) . ?
Ni1B Br1B 2.36(2) . ?
